data_7718541
loop_
_publ_author_name
'Pattathil, Vignesh'
'Pranckevicius, Conor'

_publ_section_title
;
 C&#xe001;O and C&#xe001;S bond activation by an annulated
 1,4,2-diazaborole.
;
_journal_issue 20
_journal_name_full 'Dalton transactions (Cambridge, England : 2003)'
_journal_page_first 8169
_journal_page_last 8173
_journal_paper_doi 10.1039/d5dt00642b
_journal_volume 54
_journal_year 2025
_chemical_formula_sum 'C34 H36 B N3 O'
_chemical_formula_weight 513.47
_space_group_crystal_system orthorhombic
_space_group_IT_number 29
_space_group_name_Hall 'P 2c -2ac'
_space_group_name_H-M_alt 'P c a 21'
_atom_sites_solution_hydrogens geom
_atom_sites_solution_primary direct
_audit_creation_method
;FinalCif 2024.9-0 by Daniel Kratzert, Freiburg 2025, 
https://dkratzert.de/finalcif.html
;
_audit_update_record
;
2025-03-13 deposited with the CCDC.	2025-04-16 downloaded from the CCDC.
;
_cell_angle_alpha 90
_cell_angle_beta 90
_cell_angle_gamma 90
_cell_formula_units_Z 4
_cell_length_a 16.2727(6)
_cell_length_b 8.0712(3)
_cell_length_c 21.5149(9)
_cell_measurement_reflns_used 9991
_cell_measurement_temperature 100(2)
_cell_measurement_theta_max 25.1419
_cell_measurement_theta_min 2.9721
_cell_measurement_wavelength 0.71073
_cell_volume 2825.77(19)
_computing_cell_refinement 'SAINT V8.40B (Bruker AXS LLC, 2019)'
_computing_data_reduction 'SAINT V8.40B (Bruker AXS LLC, 2019)'
_computing_molecular_graphics 'shelXle (C.B. Huebschle, rev 1503)'
_computing_structure_refinement 'SHELXL-2019/2 (Sheldrick, 2019)'
_computing_structure_solution 'XT, VERSION 2018/2'
_diffrn_ambient_temperature 100(2)
_diffrn_detector_area_resol_mean 7.391
_diffrn_measured_fraction_theta_full 0.999
_diffrn_measured_fraction_theta_max 0.998
_diffrn_measurement_details
;<Phi   scan: start=   0.0; len= 180.0; end= 180.0 at [Counterclockwise Eulerian 
angles: dx= 51.88 mm theta=   0.000 deg omega=   0.000 deg chi=  54.763 deg] 
		measure for 1.0 seconds; frame angle 1.00 degrees, wavelength=0.71076>
<Omega scan: start= 194.1; len= 180.0; end= 374.1 at [Counterclockwise Eulerian 
angles: dx= 51.88 mm theta=   7.045 deg phi= 102.001 deg chi=  54.763 deg] 
		measure for 10.0 seconds; frame angle 1.20 degrees, wavelength=0.71076>
<Omega scan: start= 194.1; len= 180.0; end= 374.1 at [Counterclockwise Eulerian 
angles: dx= 51.88 mm theta=   7.045 deg phi=   0.000 deg chi=  54.763 deg] 
		measure for 10.0 seconds; frame angle 1.20 degrees, wavelength=0.71076>
<Omega scan: start= 194.1; len= 180.0; end= 374.1 at [Counterclockwise Eulerian 
angles: dx= 51.88 mm theta=   7.045 deg phi=  50.999 deg chi=  54.763 deg] 
		measure for 10.0 seconds; frame angle 1.20 degrees, wavelength=0.71076>
<Omega scan: start= 194.1; len= 180.0; end= 374.1 at [Counterclockwise Eulerian 
angles: dx= 51.88 mm theta=   7.045 deg phi= 153.000 deg chi=  54.763 deg] 
		measure for 10.0 seconds; frame angle 1.20 degrees, wavelength=0.71076>
<Omega scan: start= 190.7; len= 181.2; end= 371.9 at [Counterclockwise Eulerian 
angles: dx= 51.88 mm theta=   5.833 deg phi=   7.562 deg chi=  54.763 deg] 
		measure for 10.0 seconds; frame angle 1.20 degrees, wavelength=0.71076>
<Omega scan: start= 190.7; len= 181.2; end= 371.9 at [Counterclockwise Eulerian 
angles: dx= 51.88 mm theta=   5.833 deg phi= 149.803 deg chi=  54.763 deg] 
		measure for 10.0 seconds; frame angle 1.20 degrees, wavelength=0.71076>
;
_diffrn_measurement_device_type "'Bruker APEX-II CCD'"
_diffrn_measurement_method "'\f and \w scans'"
_diffrn_radiation_type MoK\a
_diffrn_radiation_wavelength 0.71073
_diffrn_reflns_av_R_equivalents 0.0834
_diffrn_reflns_av_unetI/netI 0.0436
_diffrn_reflns_Laue_measured_fraction_full 0.999
_diffrn_reflns_Laue_measured_fraction_max 0.998
_diffrn_reflns_limit_h_max 19
_diffrn_reflns_limit_h_min -17
_diffrn_reflns_limit_k_max 9
_diffrn_reflns_limit_k_min -9
_diffrn_reflns_limit_l_max 25
_diffrn_reflns_limit_l_min -25
_diffrn_reflns_number 64219
_diffrn_reflns_point_group_measured_fraction_full 0.999
_diffrn_reflns_point_group_measured_fraction_max 0.998
_diffrn_reflns_reduction_process narrow-frame
_diffrn_reflns_theta_full 25.242
_diffrn_reflns_theta_max 25.362
_diffrn_reflns_theta_min 2.676
_diffrn_source_current 20.0
_diffrn_source_target Mo
_diffrn_source_voltage 50.0
_exptl_absorpt_coefficient_mu 0.072
_exptl_absorpt_correction_T_max 0.973
_exptl_absorpt_correction_T_min 0.901
_exptl_absorpt_correction_type multi-scan
_exptl_absorpt_process_details
;Krause, L., Herbst-Irmer, R., Sheldrick, G. M., Stalke, D. (2015).
"Comparison of silver and molybdenum microfocus X-ray sources for single-crystal
 structure determination"
J. Appl. Cryst. 48, 3-10.
doi:10.1107/S1600576714022985
;
_exptl_crystal_density_diffrn 1.207
_exptl_crystal_description block
_exptl_crystal_F_000 1096
_exptl_crystal_size_max 0.47
_exptl_crystal_size_mid 0.23
_exptl_crystal_size_min 0.21
_refine_diff_density_max 0.183
_refine_diff_density_min -0.215
_refine_diff_density_rms 0.046
_refine_ls_abs_structure_details
;
 Flack x determined using 1843 quotients [(I+)-(I-)]/[(I+)+(I-)]
 (Parsons, Flack and Wagner, Acta Cryst. B69 (2013) 249-259).
;
_refine_ls_abs_structure_Flack -0.3(7)
_refine_ls_extinction_coef 0.0088(9)
_refine_ls_extinction_expression Fc^*^=kFc[1+0.001xFc^2^\l^3^/sin(2\q)]^-1/4^
_refine_ls_extinction_method 'SHELXL-2019/2 (Sheldrick 2019)'
_refine_ls_goodness_of_fit_ref 1.061
_refine_ls_hydrogen_treatment constr
_refine_ls_matrix_type full
_refine_ls_number_parameters 360
_refine_ls_number_reflns 5170
_refine_ls_number_restraints 1
_refine_ls_restrained_S_all 1.061
_refine_ls_R_factor_all 0.0562
_refine_ls_R_factor_gt 0.0406
_refine_ls_shift/su_max 0.000
_refine_ls_shift/su_mean 0.000
_refine_ls_structure_factor_coef Fsqd
_refine_ls_weighting_details 'w=1/[\s^2^(Fo^2^)+(0.0279P)^2^+1.0772P] where P=(Fo^2^+2Fc^2^)/3'
_refine_ls_weighting_scheme calc
_refine_ls_wR_factor_gt 0.0773
_refine_ls_wR_factor_ref 0.0858
_reflns_Friedel_coverage 0.942
_reflns_Friedel_fraction_full 0.999
_reflns_Friedel_fraction_max 0.998
_reflns_number_gt 4344
_reflns_number_total 5170
_reflns_threshold_expression 'I > 2\s(I)'
_cod_data_source_file d5dt00642b3.cif
_cod_data_source_block vpn059_a
_cod_depositor_comments
;
The following automatic conversions were performed:

data item '_exptl_absorpt_correction_type' value 'Multi-Scan' was
changed to 'multi-scan' in accordance with the
/home/data/users/saulius/crontab/automatic-downloads/rss-feeds/RSC/lib/dictionaries/cif_core.dic
dictionary named 'cif_core.dic' version 2.4.2 last updated on
2011-04-26.

Automatic conversion script
Id: cif_fix_values 8170 2020-07-09 18:12:32Z antanas 

 Adding full bibliography for 7718537--7718543.cif.
;
_cod_database_code 7718541
_shelx_shelxl_version_number 2019/3
_shelx_space_group_comment
;
The symmetry employed for this shelxl refinement is uniquely defined
by the following loop, which should always be used as a source of
symmetry information in preference to the above space-group names.
They are only intended as comments.
;
_exptl_bruker_absorpt_correction_t_ratio 0.9155
_shelx_estimated_absorpt_t_min 0.901
_shelx_estimated_absorpt_t_max 0.973
_diffrn_measurement_bruker_total_exposure_time 9200.0
_diffrn_reflns_bruker_av_norm_i 923.82
_diffrn_reflns_bruker_number_gt 50817
_computing_bruker_data_scaling 'SADABS-2016/2 - Bruker AXS area detector scaling and absorption correction'
_geom_details
; All esds (except the esd in the dihedral angle between two l.s. planes)
 are estimated using the full covariance matrix.  The cell esds are taken
 into account individually in the estimation of esds in distances, angles
 and torsion angles; correlations between esds in cell parameters are only
 used when they are defined by crystal symmetry.  An approximate (isotropic)
 treatment of cell esds is used for estimating esds involving l.s. planes.
;

loop_
_space_group_symop_operation_xyz
'x, y, z'
'-x, -y, z+1/2'
'x+1/2, -y, z'
'-x+1/2, y, z+1/2'

loop_
_atom_site_label
_atom_site_type_symbol
_atom_site_fract_x
_atom_site_fract_y
_atom_site_fract_z
_atom_site_U_iso_or_equiv
_atom_site_adp_type
_atom_site_occupancy
_atom_site_site_symmetry_order
_atom_site_calc_flag
_atom_site_refinement_flags_posn
_atom_site_refinement_flags_adp
_atom_site_refinement_flags_occupancy
_atom_site_disorder_assembly
_atom_site_disorder_group
O1 O 0.25728(12) 0.2286(2) 0.49999(9) 0.0188(5) Uani 1 1 d . . . . .
N1 N 0.26606(15) 0.5171(3) 0.49384(12) 0.0174(6) Uani 1 1 d . . . . .
N2 N 0.37255(16) 0.3044(3) 0.61016(12) 0.0200(6) Uani 1 1 d . . . . .
N3 N 0.45040(16) 0.4626(3) 0.54981(12) 0.0225(6) Uani 1 1 d . . . . .
C1 C 0.15537(19) 0.2338(4) 0.41684(15) 0.0198(7) Uani 1 1 d . . . . .
C2 C 0.2076(2) 0.1308(4) 0.38323(15) 0.0240(8) Uani 1 1 d . . . . .
H2 H 0.258228 0.096657 0.401054 0.029 Uiso 1 1 calc R U . . .
C3 C 0.1867(2) 0.0775(4) 0.32432(16) 0.0282(8) Uani 1 1 d . . . . .
H3 H 0.223066 0.006970 0.302052 0.034 Uiso 1 1 calc R U . . .
C4 C 0.1136(2) 0.1258(4) 0.29761(16) 0.0293(8) Uani 1 1 d . . . . .
H4 H 0.099378 0.089103 0.257050 0.035 Uiso 1 1 calc R U . . .
C5 C 0.0611(2) 0.2280(4) 0.33023(17) 0.0304(8) Uani 1 1 d . . . . .
H5 H 0.010666 0.261723 0.311977 0.036 Uiso 1 1 calc R U . . .
C6 C 0.0814(2) 0.2817(4) 0.38930(16) 0.0266(8) Uani 1 1 d . . . . .
H6 H 0.044622 0.351802 0.411336 0.032 Uiso 1 1 calc R U . . .
C7 C 0.17829(17) 0.2888(4) 0.48273(15) 0.0178(7) Uani 1 1 d . . . . .
C8 C 0.18656(18) 0.4760(4) 0.48709(14) 0.0182(7) Uani 1 1 d . . . . .
C9 C 0.1145(2) 0.2278(4) 0.52940(15) 0.0221(7) Uani 1 1 d . . . . .
H9A H 0.060845 0.276398 0.519465 0.033 Uiso 1 1 calc R U . . .
H9B H 0.130825 0.261199 0.571415 0.033 Uiso 1 1 calc R U . . .
H9C H 0.110722 0.106794 0.527297 0.033 Uiso 1 1 calc R U . . .
C10 C 0.3825(2) 0.3688(4) 0.55141(14) 0.0183(7) Uani 1 1 d . . . . .
C11 C 0.4371(2) 0.3611(4) 0.64627(15) 0.0253(8) Uani 1 1 d . . . . .
H11 H 0.446722 0.337403 0.688914 0.030 Uiso 1 1 calc R U . . .
C12 C 0.4838(2) 0.4569(4) 0.60867(15) 0.0268(8) Uani 1 1 d . . . . .
H12 H 0.532575 0.512345 0.621056 0.032 Uiso 1 1 calc R U . . .
C13 C 0.37563(19) 0.3440(4) 0.42626(15) 0.0184(7) Uani 1 1 d . . . . .
C14 C 0.36903(19) 0.4464(4) 0.37300(15) 0.0206(7) Uani 1 1 d . . . . .
C15 C 0.4265(2) 0.4334(4) 0.32481(16) 0.0233(7) Uani 1 1 d . . . . .
H15 H 0.420878 0.504479 0.289859 0.028 Uiso 1 1 calc R U . . .
C16 C 0.4909(2) 0.3220(4) 0.32579(15) 0.0238(8) Uani 1 1 d . . . . .
C17 C 0.4930(2) 0.2107(4) 0.37466(15) 0.0228(7) Uani 1 1 d . . . . .
H17 H 0.533874 0.126755 0.375052 0.027 Uiso 1 1 calc R U . . .
C18 C 0.43680(19) 0.2186(4) 0.42320(15) 0.0204(7) Uani 1 1 d . . . . .
C19 C 0.28954(19) 0.6756(4) 0.50144(14) 0.0205(7) Uani 1 1 d . . . . .
H19 H 0.346188 0.700800 0.506353 0.025 Uiso 1 1 calc R U . . .
C20 C 0.23297(19) 0.8009(4) 0.50219(15) 0.0246(8) Uani 1 1 d . . . . .
H20 H 0.249508 0.912631 0.508158 0.030 Uiso 1 1 calc R U . . .
C21 C 0.15096(19) 0.7606(4) 0.49403(16) 0.0255(7) Uani 1 1 d . . . . .
H21 H 0.110875 0.846120 0.493278 0.031 Uiso 1 1 calc R U . . .
C22 C 0.12657(18) 0.5973(4) 0.48695(15) 0.0225(7) Uani 1 1 d . . . . .
H22 H 0.070213 0.569431 0.482125 0.027 Uiso 1 1 calc R U . . .
C23 C 0.30528(19) 0.2130(4) 0.63734(14) 0.0185(7) Uani 1 1 d . . . . .
C24 C 0.3099(2) 0.0405(4) 0.64212(14) 0.0214(7) Uani 1 1 d . . . . .
C25 C 0.2442(2) -0.0424(4) 0.66983(16) 0.0266(8) Uani 1 1 d . . . . .
H25 H 0.245559 -0.159899 0.672163 0.032 Uiso 1 1 calc R U . . .
C26 C 0.1768(2) 0.0409(4) 0.69411(15) 0.0265(8) Uani 1 1 d . . . . .
C27 C 0.1769(2) 0.2126(4) 0.69127(15) 0.0249(8) Uani 1 1 d . . . . .
H27 H 0.132310 0.271867 0.709077 0.030 Uiso 1 1 calc R U . . .
C28 C 0.2402(2) 0.3007(4) 0.66320(15) 0.0225(7) Uani 1 1 d . . . . .
C29 C 0.2997(2) 0.5699(4) 0.36115(16) 0.0300(8) Uani 1 1 d . . . . .
H29A H 0.297749 0.597117 0.316781 0.045 Uiso 1 1 calc R U . . .
H29B H 0.309710 0.671030 0.385207 0.045 Uiso 1 1 calc R U . . .
H29C H 0.247253 0.520895 0.373847 0.045 Uiso 1 1 calc R U . . .
C30 C 0.5554(2) 0.3217(5) 0.27542(17) 0.0333(9) Uani 1 1 d . . . . .
H30A H 0.586787 0.218233 0.277361 0.050 Uiso 1 1 calc R U . . .
H30B H 0.592578 0.415869 0.281430 0.050 Uiso 1 1 calc R U . . .
H30C H 0.528688 0.330848 0.234736 0.050 Uiso 1 1 calc R U . . .
C31 C 0.4412(2) 0.0843(4) 0.47196(15) 0.0235(8) Uani 1 1 d . . . . .
H31A H 0.473633 -0.008844 0.456042 0.035 Uiso 1 1 calc R U . . .
H31B H 0.385574 0.046192 0.481936 0.035 Uiso 1 1 calc R U . . .
H31C H 0.467307 0.128321 0.509540 0.035 Uiso 1 1 calc R U . . .
C32 C 0.3845(2) -0.0557(4) 0.62133(15) 0.0277(8) Uani 1 1 d . . . . .
H32A H 0.382164 -0.168060 0.638493 0.042 Uiso 1 1 calc R U . . .
H32B H 0.434321 -0.000082 0.636146 0.042 Uiso 1 1 calc R U . . .
H32C H 0.385456 -0.061419 0.575835 0.042 Uiso 1 1 calc R U . . .
C33 C 0.1077(2) -0.0510(5) 0.72529(19) 0.0403(10) Uani 1 1 d . . . . .
H33A H 0.081173 0.021436 0.755849 0.060 Uiso 1 1 calc R U . . .
H33B H 0.129538 -0.149320 0.746302 0.060 Uiso 1 1 calc R U . . .
H33C H 0.067279 -0.085106 0.694004 0.060 Uiso 1 1 calc R U . . .
C34 C 0.2377(2) 0.4878(4) 0.66166(17) 0.0289(8) Uani 1 1 d . . . . .
H34A H 0.195629 0.527667 0.690623 0.043 Uiso 1 1 calc R U . . .
H34B H 0.224398 0.525087 0.619501 0.043 Uiso 1 1 calc R U . . .
H34C H 0.291424 0.531913 0.673872 0.043 Uiso 1 1 calc R U . . .
B1 B 0.3227(2) 0.3542(4) 0.49156(18) 0.0183(7) Uani 1 1 d . . . . .

loop_
_atom_site_aniso_label
_atom_site_aniso_U_11
_atom_site_aniso_U_22
_atom_site_aniso_U_33
_atom_site_aniso_U_23
_atom_site_aniso_U_13
_atom_site_aniso_U_12
O1 0.0161(10) 0.0178(11) 0.0224(12) 0.0002(10) -0.0009(9) -0.0001(9)
N1 0.0186(13) 0.0180(13) 0.0155(13) -0.0008(11) 0.0007(11) -0.0009(11)
N2 0.0191(14) 0.0203(14) 0.0206(14) 0.0008(12) -0.0010(11) -0.0023(12)
N3 0.0191(15) 0.0248(15) 0.0235(15) 0.0019(12) -0.0021(12) -0.0040(13)
C1 0.0214(17) 0.0164(15) 0.0217(17) 0.0020(15) -0.0005(15) -0.0024(14)
C2 0.0231(18) 0.0223(17) 0.0265(19) -0.0012(15) 0.0032(15) -0.0029(14)
C3 0.032(2) 0.0283(19) 0.0242(17) -0.0052(16) 0.0080(16) -0.0044(17)
C4 0.044(2) 0.0236(19) 0.0204(18) 0.0008(15) -0.0027(16) -0.0092(18)
C5 0.037(2) 0.0254(19) 0.0287(19) 0.0008(16) -0.0130(17) 0.0007(17)
C6 0.030(2) 0.0201(17) 0.0297(19) -0.0051(15) -0.0043(15) 0.0031(15)
C7 0.0137(15) 0.0162(15) 0.0234(17) 0.0007(13) -0.0018(14) 0.0021(12)
C8 0.0192(16) 0.0198(16) 0.0157(16) 0.0008(13) 0.0018(14) 0.0003(13)
C9 0.0229(18) 0.0196(17) 0.0239(18) -0.0015(14) 0.0008(14) -0.0014(14)
C10 0.0198(17) 0.0157(16) 0.0195(16) 0.0012(14) 0.0027(14) 0.0016(14)
C11 0.0267(19) 0.030(2) 0.0194(17) 0.0009(14) -0.0060(15) -0.0052(16)
C12 0.0244(18) 0.032(2) 0.0238(18) -0.0011(16) -0.0044(15) -0.0072(16)
C13 0.0160(17) 0.0177(16) 0.0215(17) -0.0010(14) -0.0032(13) -0.0034(13)
C14 0.0237(18) 0.0185(16) 0.0197(17) 0.0010(14) -0.0023(14) -0.0009(14)
C15 0.0284(18) 0.0228(17) 0.0186(16) 0.0023(14) 0.0005(15) -0.0027(16)
C16 0.0246(18) 0.0241(18) 0.0227(17) -0.0039(15) 0.0046(15) -0.0026(15)
C17 0.0233(18) 0.0199(17) 0.0252(18) -0.0035(14) 0.0021(14) 0.0021(14)
C18 0.0195(16) 0.0199(16) 0.0219(17) -0.0027(14) -0.0007(14) -0.0029(14)
C19 0.0208(16) 0.0185(16) 0.0224(17) -0.0002(14) -0.0010(14) -0.0038(14)
C20 0.0269(18) 0.0173(16) 0.0295(19) -0.0013(15) -0.0012(15) -0.0010(14)
C21 0.0250(17) 0.0193(16) 0.0322(19) -0.0009(16) 0.0016(16) 0.0035(14)
C22 0.0166(16) 0.0239(17) 0.0269(18) 0.0004(15) -0.0013(15) 0.0008(14)
C23 0.0211(17) 0.0205(17) 0.0140(15) 0.0020(13) -0.0002(13) -0.0041(14)
C24 0.0286(18) 0.0217(18) 0.0139(16) 0.0010(14) -0.0040(14) -0.0013(15)
C25 0.038(2) 0.0212(17) 0.0207(16) 0.0026(15) -0.0054(15) -0.0075(17)
C26 0.026(2) 0.032(2) 0.0216(17) 0.0041(16) -0.0017(15) -0.0062(16)
C27 0.0221(19) 0.032(2) 0.0206(17) 0.0012(16) 0.0003(14) 0.0001(16)
C28 0.0247(18) 0.0251(17) 0.0176(17) -0.0001(15) -0.0029(14) -0.0014(16)
C29 0.033(2) 0.032(2) 0.0248(18) 0.0091(16) 0.0003(16) 0.0080(17)
C30 0.038(2) 0.033(2) 0.0290(19) 0.0023(17) 0.0104(17) 0.0042(18)
C31 0.0228(17) 0.0225(17) 0.0253(18) 0.0012(14) 0.0033(14) 0.0030(14)
C32 0.036(2) 0.0227(18) 0.0244(19) -0.0003(15) 0.0015(16) 0.0003(16)
C33 0.034(2) 0.042(2) 0.045(2) 0.0075(19) 0.0044(19) -0.011(2)
C34 0.031(2) 0.0260(18) 0.030(2) -0.0004(16) 0.0060(16) 0.0014(16)
B1 0.0162(17) 0.0167(17) 0.0219(18) 0.0005(15) 0.0010(17) 0.0011(15)

loop_
_atom_type_symbol
_atom_type_description
_atom_type_scat_dispersion_real
_atom_type_scat_dispersion_imag
_atom_type_scat_source
C C 0.0033 0.0016 'International Tables Vol C Tables 4.2.6.8 and 6.1.1.4'
H H 0.0000 0.0000 'International Tables Vol C Tables 4.2.6.8 and 6.1.1.4'
B B 0.0013 0.0007 'International Tables Vol C Tables 4.2.6.8 and 6.1.1.4'
N N 0.0061 0.0033 'International Tables Vol C Tables 4.2.6.8 and 6.1.1.4'
O O 0.0106 0.0060 'International Tables Vol C Tables 4.2.6.8 and 6.1.1.4'

loop_
_geom_angle_atom_site_label_1
_geom_angle_atom_site_label_2
_geom_angle_atom_site_label_3
_geom_angle
_geom_angle_site_symmetry_1
_geom_angle_site_symmetry_3
_geom_angle_publ_flag
C7 O1 B1 112.5(2) . . ?
C8 N1 C19 121.5(3) . . ?
C8 N1 B1 110.3(2) . . ?
C19 N1 B1 128.3(2) . . ?
C10 N2 C11 107.6(3) . . ?
C10 N2 C23 130.8(3) . . ?
C11 N2 C23 121.1(3) . . ?
C10 N3 C12 106.4(3) . . ?
C2 C1 C6 118.1(3) . . ?
C2 C1 C7 120.4(3) . . ?
C6 C1 C7 121.5(3) . . ?
C3 C2 C1 120.9(3) . . ?
C4 C3 C2 120.4(3) . . ?
C5 C4 C3 119.5(3) . . ?
C4 C5 C6 120.5(3) . . ?
C5 C6 C1 120.6(3) . . ?
O1 C7 C8 104.1(2) . . ?
O1 C7 C9 109.4(2) . . ?
C8 C7 C9 109.9(2) . . ?
O1 C7 C1 111.2(2) . . ?
C8 C7 C1 111.5(2) . . ?
C9 C7 C1 110.5(2) . . ?
N1 C8 C22 120.3(3) . . ?
N1 C8 C7 109.8(2) . . ?
C22 C8 C7 129.9(3) . . ?
N3 C10 N2 109.5(3) . . ?
N3 C10 B1 121.1(3) . . ?
N2 C10 B1 129.3(3) . . ?
C12 C11 N2 106.2(3) . . ?
C11 C12 N3 110.3(3) . . ?
C14 C13 C18 115.5(3) . . ?
C14 C13 B1 128.3(3) . . ?
C18 C13 B1 116.1(3) . . ?
C15 C14 C13 120.3(3) . . ?
C15 C14 C29 114.7(3) . . ?
C13 C14 C29 124.9(3) . . ?
C16 C15 C14 123.0(3) . . ?
C15 C16 C17 116.9(3) . . ?
C15 C16 C30 121.2(3) . . ?
C17 C16 C30 121.9(3) . . ?
C16 C17 C18 121.7(3) . . ?
C17 C18 C13 121.9(3) . . ?
C17 C18 C31 117.3(3) . . ?
C13 C18 C31 120.8(3) . . ?
N1 C19 C20 120.9(3) . . ?
C19 C20 C21 118.3(3) . . ?
C22 C21 C20 120.9(3) . . ?
C8 C22 C21 118.1(3) . . ?
C28 C23 C24 121.3(3) . . ?
C28 C23 N2 118.7(3) . . ?
C24 C23 N2 119.8(3) . . ?
C25 C24 C23 117.9(3) . . ?
C25 C24 C32 119.8(3) . . ?
C23 C24 C32 122.3(3) . . ?
C26 C25 C24 122.3(3) . . ?
C27 C26 C25 117.8(3) . . ?
C27 C26 C33 120.9(3) . . ?
C25 C26 C33 121.3(3) . . ?
C26 C27 C28 122.1(3) . . ?
C27 C28 C23 118.6(3) . . ?
C27 C28 C34 120.1(3) . . ?
C23 C28 C34 121.4(3) . . ?
O1 B1 N1 98.3(2) . . ?
O1 B1 C10 112.6(3) . . ?
N1 B1 C10 105.1(2) . . ?
O1 B1 C13 116.4(3) . . ?
N1 B1 C13 111.5(3) . . ?
C10 B1 C13 111.6(2) . . ?

loop_
_geom_bond_atom_site_label_1
_geom_bond_atom_site_label_2
_geom_bond_distance
_geom_bond_site_symmetry_2
_geom_bond_publ_flag
O1 C7 1.424(3) . ?
O1 B1 1.481(4) . ?
N1 C8 1.344(4) . ?
N1 C19 1.344(4) . ?
N1 B1 1.607(4) . ?
N2 C10 1.376(4) . ?
N2 C11 1.385(4) . ?
N2 C23 1.444(4) . ?
N3 C10 1.340(4) . ?
N3 C12 1.379(4) . ?
C1 C2 1.392(4) . ?
C1 C6 1.397(4) . ?
C1 C7 1.531(4) . ?
C2 C3 1.381(5) . ?
C3 C4 1.379(5) . ?
C4 C5 1.378(5) . ?
C5 C6 1.383(5) . ?
C7 C8 1.519(4) . ?
C7 C9 1.526(4) . ?
C8 C22 1.383(4) . ?
C10 B1 1.618(5) . ?
C11 C12 1.352(5) . ?
C13 C14 1.417(5) . ?
C13 C18 1.421(4) . ?
C13 B1 1.650(5) . ?
C14 C15 1.400(5) . ?
C14 C29 1.527(4) . ?
C15 C16 1.382(5) . ?
C16 C17 1.383(5) . ?
C16 C30 1.508(5) . ?
C17 C18 1.389(4) . ?
C18 C31 1.510(4) . ?
C19 C20 1.368(4) . ?
C20 C21 1.385(4) . ?
C21 C22 1.385(4) . ?
C23 C28 1.390(4) . ?
C23 C24 1.398(4) . ?
C24 C25 1.396(5) . ?
C24 C32 1.508(5) . ?
C25 C26 1.388(5) . ?
C26 C27 1.387(5) . ?
C26 C33 1.505(5) . ?
C27 C28 1.390(5) . ?
C28 C34 1.511(4) . ?
